data_8106606
loop_
_publ_author_name
'Xu, Juan'
'Li, Peng'
'Wang, Hui P.'
'Ning, Li F.'

_publ_section_title
;
 Crystal structure of
 11-(4-(dimethylamino)phenyl)-17-hydroxy-13-methyl-17-(prop-1-yn-1-yl)-1,2,6,7,8,11,12,13,14,15,16,17-dodecahydro-3H-cyclopenta[a]phenanthren-3-one
 -- acetonitril (1/2), C33H41N3O2
;
_journal_issue 4
_journal_name_full 'Zeitschrift f\"ur Kristallographie - New Crystal Structures'
_journal_page_first 573
_journal_page_last 575
_journal_paper_doi 10.1515/ncrs-2016-0344
_journal_volume 232
_journal_year 2017
_chemical_absolute_configuration rm
_chemical_formula_sum 'C33 H41 N3 O2'
_chemical_formula_weight 511.69
_space_group_IT_number 19
_space_group_name_Hall 'P 2ac 2ab'
_space_group_name_H-M_alt 'P 21 21 21'
_symmetry_cell_setting orthorhombic
_symmetry_space_group_name_H-M 'P 21 21 21'
_atom_sites_solution_hydrogens geom
_atom_sites_solution_primary direct
_atom_sites_solution_secondary difmap
_cell_angle_alpha 90.00
_cell_angle_beta 90.00
_cell_angle_gamma 90.00
_cell_formula_units_Z 4
_cell_length_a 8.44861(4)
_cell_length_b 17.00722(9)
_cell_length_c 20.15550(10)
_cell_measurement_reflns_used 91394
_cell_measurement_temperature 150(2)
_cell_measurement_theta_max 66.8750
_cell_measurement_theta_min 3.3600
_cell_volume 2896.09(3)
_computing_structure_refinement 'SHELXL-97 (Sheldrick, 1997)'
_computing_structure_solution 'SHELXS-97 (Sheldrick, 1990)'
_diffrn_ambient_temperature 150(2)
_diffrn_detector_area_resol_mean 10.5058
_diffrn_measured_fraction_theta_full 1.000
_diffrn_measured_fraction_theta_max 1.000
_diffrn_measurement_device_type 'Xcalibur, Atlas, Gemini ultra'
_diffrn_measurement_method '\w scans'
_diffrn_radiation_monochromator graphite
_diffrn_radiation_source 'fine-focus sealed tube'
_diffrn_radiation_type CuK\a
_diffrn_radiation_wavelength 1.54178
_diffrn_reflns_av_R_equivalents 0.0416
_diffrn_reflns_av_sigmaI/netI 0.0084
_diffrn_reflns_limit_h_max 9
_diffrn_reflns_limit_h_min -9
_diffrn_reflns_limit_k_max 19
_diffrn_reflns_limit_k_min -19
_diffrn_reflns_limit_l_max 23
_diffrn_reflns_limit_l_min -23
_diffrn_reflns_number 152878
_diffrn_reflns_theta_full 63.68
_diffrn_reflns_theta_max 63.68
_diffrn_reflns_theta_min 3.40
_exptl_absorpt_coefficient_mu 0.569
_exptl_absorpt_correction_T_max 0.9721
_exptl_absorpt_correction_T_min 0.9453
_exptl_absorpt_correction_type multi-scan
_exptl_absorpt_process_details
;
CrysAlisPro, Agilent Technologies,
Version 1.171.36.20 (release 27-06-2012 CrysAlis171 .NET)
(compiled Jul 11 2012,15:38:31)
Empirical absorption correction using spherical harmonics,
 implemented in SCALE3 ABSPACK scaling algorithm.
;
_exptl_crystal_colour colourless
_exptl_crystal_density_diffrn 1.174
_exptl_crystal_density_method 'not measured'
_exptl_crystal_description BLOCK
_exptl_crystal_F_000 1104
_exptl_crystal_size_max 0.10
_exptl_crystal_size_mid 0.08
_exptl_crystal_size_min 0.05
_refine_diff_density_max 0.286
_refine_diff_density_min -0.209
_refine_diff_density_rms 0.044
_refine_ls_abs_structure_details 'Flack H D (1983), Acta Cryst. A39, 876-881'
_refine_ls_abs_structure_Flack -0.1(2)
_refine_ls_extinction_method none
_refine_ls_goodness_of_fit_ref 1.046
_refine_ls_hydrogen_treatment mixed
_refine_ls_matrix_type full
_refine_ls_number_parameters 369
_refine_ls_number_reflns 4766
_refine_ls_number_restraints 0
_refine_ls_restrained_S_all 1.046
_refine_ls_R_factor_all 0.0355
_refine_ls_R_factor_gt 0.0347
_refine_ls_shift/su_max 0.018
_refine_ls_shift/su_mean 0.000
_refine_ls_structure_factor_coef Fsqd
_refine_ls_weighting_details 'calc w=1/[\s^2^(Fo^2^)+(0.0597P)^2^+0.5639P] where P=(Fo^2^+2Fc^2^)/3'
_refine_ls_weighting_scheme calc
_refine_ls_wR_factor_gt 0.0924
_refine_ls_wR_factor_ref 0.0934
_reflns_number_gt 4659
_reflns_number_total 4766
_reflns_threshold_expression >2sigma(I)
_cod_data_source_file suppl_ncrs-2016-0344_suppl.cif
_cod_data_source_block exp_9592
_cod_database_code 8106606

loop_
_symmetry_equiv_pos_as_xyz
'x, y, z'
'-x+1/2, -y, z+1/2'
'-x, y+1/2, -z+1/2'
'x+1/2, -y+1/2, -z'

loop_
_atom_site_label
_atom_site_type_symbol
_atom_site_fract_x
_atom_site_fract_y
_atom_site_fract_z
_atom_site_U_iso_or_equiv
_atom_site_adp_type
_atom_site_occupancy
_atom_site_symmetry_multiplicity
_atom_site_calc_flag
_atom_site_refinement_flags
_atom_site_disorder_assembly
_atom_site_disorder_group
C1 C 0.58609(17) 0.28517(8) 0.74427(7) 0.0245(3) Uani 1 1 d . . .
H1 H 0.4959 0.2554 0.7268 0.029 Uiso 1 1 calc R . .
C2 C 0.51566(16) 0.34872(8) 0.79002(7) 0.0250(3) Uani 1 1 d . . .
C3 C 0.53398(19) 0.34923(9) 0.85837(7) 0.0317(3) Uani 1 1 d . . .
H3 H 0.5896 0.3085 0.8785 0.038 Uiso 1 1 calc R . .
C4 C 0.4719(2) 0.40868(9) 0.89776(8) 0.0344(4) Uani 1 1 d . . .
H4 H 0.4884 0.4073 0.9434 0.041 Uiso 1 1 calc R . .
C5 C 0.38498(18) 0.47066(9) 0.87029(8) 0.0289(3) Uani 1 1 d . . .
C6 C 0.36493(17) 0.46966(9) 0.80125(7) 0.0282(3) Uani 1 1 d . . .
H6 H 0.3078 0.5097 0.7809 0.034 Uiso 1 1 calc R . .
C7 C 0.42850(16) 0.41034(8) 0.76311(7) 0.0259(3) Uani 1 1 d . . .
H7 H 0.4125 0.4115 0.7175 0.031 Uiso 1 1 calc R . .
C8 C 0.3939(3) 0.54537(11) 0.97330(9) 0.0477(5) Uani 1 1 d . . .
H8A H 0.4989 0.5649 0.9657 0.072 Uiso 1 1 calc R . .
H8B H 0.3994 0.4976 0.9986 0.072 Uiso 1 1 calc R . .
H8C H 0.3338 0.5838 0.9974 0.072 Uiso 1 1 calc R . .
C9 C 0.2673(3) 0.60074(12) 0.87589(11) 0.0626(7) Uani 1 1 d . . .
H9A H 0.1848 0.5881 0.8449 0.094 Uiso 1 1 calc R . .
H9B H 0.3556 0.6230 0.8525 0.094 Uiso 1 1 calc R . .
H9C H 0.2284 0.6380 0.9077 0.094 Uiso 1 1 calc R . .
C10 C 0.67139(17) 0.32035(8) 0.68315(7) 0.0253(3) Uani 1 1 d . . .
H10A H 0.6741 0.2813 0.6481 0.030 Uiso 1 1 calc R . .
H10B H 0.6113 0.3650 0.6670 0.030 Uiso 1 1 calc R . .
C11 C 0.83981(17) 0.34670(8) 0.69837(7) 0.0255(3) Uani 1 1 d . . .
C12 C 0.94188(18) 0.36991(9) 0.63714(7) 0.0275(3) Uani 1 1 d . . .
C13 C 0.92073(18) 0.31552(9) 0.58054(7) 0.0295(3) Uani 1 1 d . . .
C14 C 0.9144(2) 0.27531(10) 0.53206(8) 0.0368(4) Uani 1 1 d . . .
C15 C 0.9070(3) 0.22764(13) 0.47151(10) 0.0627(6) Uani 1 1 d . . .
H15A H 0.9767 0.1833 0.4758 0.094 Uiso 1 1 calc R . .
H15B H 0.9390 0.2589 0.4342 0.094 Uiso 1 1 calc R . .
H15C H 0.8006 0.2094 0.4649 0.094 Uiso 1 1 calc R . .
C16 C 1.11236(18) 0.36254(10) 0.66494(8) 0.0322(3) Uani 1 1 d . . .
H16A H 1.1844 0.3450 0.6305 0.039 Uiso 1 1 calc R . .
H16B H 1.1489 0.4129 0.6816 0.039 Uiso 1 1 calc R . .
C17 C 1.10489(18) 0.30156(10) 0.72172(8) 0.0345(4) Uani 1 1 d . . .
H17A H 1.1351 0.3252 0.7636 0.041 Uiso 1 1 calc R . .
H17B H 1.1744 0.2574 0.7127 0.041 Uiso 1 1 calc R . .
C18 C 0.92987(17) 0.27503(9) 0.72315(7) 0.0273(3) Uani 1 1 d . . .
H18 H 0.9184 0.2343 0.6891 0.033 Uiso 1 1 calc R . .
C19 C 0.86549(17) 0.24058(9) 0.78733(7) 0.0270(3) Uani 1 1 d . . .
H19 H 0.8833 0.2793 0.8225 0.032 Uiso 1 1 calc R . .
C20 C 0.68670(17) 0.22615(8) 0.78293(7) 0.0248(3) Uani 1 1 d . A .
C21 C 0.61712(17) 0.16600(9) 0.81569(8) 0.0281(3) Uani 1 1 d . . .
C22 C 0.4352(8) 0.1630(4) 0.8230(4) 0.0443(16) Uani 0.547(10) 1 d P A 1
H22A H 0.3997 0.2135 0.8396 0.053 Uiso 0.547(10) 1 calc PR A 1
H22B H 0.3898 0.1562 0.7792 0.053 Uiso 0.547(10) 1 calc PR A 1
C23 C 0.3723(4) 0.1029(2) 0.8654(3) 0.0313(12) Uani 0.547(10) 1 d P A 1
H23A H 0.2799 0.0814 0.8433 0.038 Uiso 0.547(10) 1 calc PR A 1
H23B H 0.3347 0.1287 0.9053 0.038 Uiso 0.547(10) 1 calc PR A 1
C22A C 0.4460(9) 0.1389(4) 0.8051(3) 0.0256(13) Uani 0.453(10) 1 d P A 2
H22C H 0.3802 0.1831 0.8180 0.031 Uiso 0.453(10) 1 calc PR A 2
H22D H 0.4335 0.1333 0.7575 0.031 Uiso 0.453(10) 1 calc PR A 2
C23A C 0.3814(4) 0.0791(3) 0.8302(3) 0.0304(14) Uani 0.453(10) 1 d P A 2
H23C H 0.3622 0.0417 0.7947 0.036 Uiso 0.453(10) 1 calc PR A 2
H23D H 0.2789 0.0949 0.8473 0.036 Uiso 0.453(10) 1 calc PR A 2
C24 C 0.4711(2) 0.03488(9) 0.88702(8) 0.0333(3) Uani 1 1 d . . .
C25 C 0.63853(19) 0.04971(9) 0.88811(8) 0.0306(3) Uani 1 1 d . A .
H25 H 0.7029 0.0149 0.9113 0.037 Uiso 1 1 calc R . .
C26 C 0.70797(18) 0.11150(9) 0.85720(8) 0.0282(3) Uani 1 1 d . A .
C27 C 0.88181(19) 0.12753(10) 0.86699(8) 0.0350(4) Uani 1 1 d . . .
H27A H 0.9363 0.0785 0.8759 0.042 Uiso 1 1 calc R A .
H27B H 0.8959 0.1616 0.9051 0.042 Uiso 1 1 calc R . .
C28 C 0.95392(18) 0.16596(10) 0.80654(8) 0.0348(4) Uani 1 1 d . A .
H28A H 0.9515 0.1293 0.7697 0.042 Uiso 1 1 calc R . .
H28B H 1.0637 0.1787 0.8156 0.042 Uiso 1 1 calc R . .
C29 C 0.84446(19) 0.41580(9) 0.74782(7) 0.0313(3) Uani 1 1 d . . .
H29A H 0.8019 0.3991 0.7897 0.047 Uiso 1 1 calc R . .
H29B H 0.7825 0.4586 0.7308 0.047 Uiso 1 1 calc R . .
H29C H 0.9519 0.4327 0.7538 0.047 Uiso 1 1 calc R . .
C30 C 0.1670(3) 0.27693(18) 0.97444(11) 0.0658(7) Uani 1 1 d . . .
C32 C 0.0906(3) 0.34392(16) 0.94598(12) 0.0728(7) Uani 1 1 d . . .
H32A H 0.1289 0.3909 0.9670 0.109 Uiso 1 1 calc R . .
H32B H -0.0217 0.3398 0.9525 0.109 Uiso 1 1 calc R . .
H32C H 0.1132 0.3461 0.8993 0.109 Uiso 1 1 calc R . .
C33 C 0.7855(4) 0.58252(18) 0.87882(13) 0.0738(7) Uani 1 1 d . . .
C34 C 0.8579(4) 0.5244(2) 0.92141(15) 0.0971(10) Uani 1 1 d . . .
H34A H 0.7976 0.4766 0.9197 0.146 Uiso 1 1 calc R . .
H34B H 0.8601 0.5436 0.9662 0.146 Uiso 1 1 calc R . .
H34C H 0.9640 0.5144 0.9067 0.146 Uiso 1 1 calc R . .
N1 N 0.31736(18) 0.52975(8) 0.90995(7) 0.0374(3) Uani 1 1 d . . .
N2 N 0.2286(4) 0.2241(2) 0.99734(14) 0.1009(9) Uani 1 1 d . . .
N3 N 0.7276(4) 0.62592(19) 0.84511(15) 0.1129(11) Uani 1 1 d . . .
O1 O 0.91779(13) 0.44881(6) 0.61490(5) 0.0325(2) Uani 1 1 d . . .
H1A H 0.8263 0.4540 0.6021 0.049 Uiso 1 1 calc R . .
O2 O 0.41058(14) -0.02137(6) 0.91612(6) 0.0381(3) Uani 1 1 d . A .

loop_
_atom_site_aniso_label
_atom_site_aniso_U_11
_atom_site_aniso_U_22
_atom_site_aniso_U_33
_atom_site_aniso_U_23
_atom_site_aniso_U_13
_atom_site_aniso_U_12
C1 0.0202(7) 0.0245(7) 0.0289(7) 0.0007(6) -0.0020(6) -0.0019(6)
C2 0.0183(6) 0.0271(7) 0.0297(7) 0.0025(6) 0.0013(6) -0.0013(6)
C3 0.0327(8) 0.0320(8) 0.0305(8) 0.0065(6) 0.0016(6) 0.0074(7)
C4 0.0416(9) 0.0369(9) 0.0246(7) 0.0034(6) 0.0022(7) 0.0078(7)
C5 0.0291(8) 0.0268(7) 0.0309(7) 0.0010(6) 0.0062(6) -0.0005(6)
C6 0.0263(7) 0.0261(7) 0.0324(7) 0.0049(6) -0.0013(6) 0.0020(6)
C7 0.0207(7) 0.0308(7) 0.0260(7) 0.0023(6) -0.0023(6) -0.0006(6)
C8 0.0607(12) 0.0467(10) 0.0359(9) -0.0100(8) 0.0085(8) 0.0001(9)
C9 0.1053(19) 0.0380(10) 0.0444(10) 0.0022(9) 0.0143(11) 0.0324(12)
C10 0.0232(7) 0.0259(7) 0.0266(7) -0.0011(6) -0.0002(6) 0.0006(6)
C11 0.0239(7) 0.0262(7) 0.0264(7) -0.0027(6) 0.0012(6) -0.0034(6)
C12 0.0264(8) 0.0268(7) 0.0293(7) -0.0029(6) 0.0029(6) -0.0052(6)
C13 0.0274(7) 0.0317(8) 0.0295(8) -0.0004(6) 0.0052(6) -0.0032(6)
C14 0.0427(9) 0.0353(8) 0.0324(8) -0.0023(7) 0.0074(7) -0.0106(7)
C15 0.0980(18) 0.0530(11) 0.0371(10) -0.0153(9) 0.0163(11) -0.0259(12)
C16 0.0236(8) 0.0373(8) 0.0357(8) -0.0041(7) 0.0035(6) -0.0058(6)
C17 0.0214(8) 0.0408(9) 0.0412(8) 0.0021(7) -0.0002(6) -0.0046(7)
C18 0.0203(7) 0.0298(7) 0.0317(7) -0.0035(6) -0.0007(6) -0.0026(6)
C19 0.0208(7) 0.0296(7) 0.0305(7) -0.0016(6) -0.0032(6) -0.0016(6)
C20 0.0223(7) 0.0251(7) 0.0271(7) -0.0033(6) -0.0011(6) 0.0015(6)
C21 0.0220(7) 0.0283(7) 0.0340(7) 0.0027(6) -0.0011(6) 0.0015(6)
C22 0.0198(19) 0.023(3) 0.091(5) 0.008(2) 0.005(3) 0.003(2)
C23 0.0244(15) 0.0311(18) 0.038(3) 0.0038(18) 0.0034(14) 0.0010(13)
C22A 0.020(2) 0.018(3) 0.039(3) 0.015(2) -0.002(2) 0.008(2)
C23A 0.0249(18) 0.028(2) 0.038(3) 0.002(2) -0.0009(18) -0.0008(15)
C24 0.0349(8) 0.0254(8) 0.0396(8) 0.0015(7) 0.0006(7) 0.0007(7)
C25 0.0320(8) 0.0263(7) 0.0334(8) 0.0026(6) -0.0043(6) 0.0048(6)
C26 0.0260(8) 0.0259(8) 0.0327(8) -0.0023(6) -0.0037(6) 0.0025(6)
C27 0.0280(8) 0.0344(8) 0.0428(9) 0.0070(7) -0.0073(7) 0.0031(6)
C28 0.0205(7) 0.0396(9) 0.0443(9) 0.0029(7) -0.0033(7) 0.0026(7)
C29 0.0313(8) 0.0315(8) 0.0312(8) -0.0069(6) 0.0047(7) -0.0070(7)
C30 0.0548(13) 0.0988(19) 0.0439(12) 0.0009(13) 0.0058(10) -0.0209(14)
C32 0.0697(15) 0.0888(17) 0.0599(13) 0.0020(13) -0.0083(12) -0.0292(15)
C33 0.0832(18) 0.0870(18) 0.0511(13) 0.0039(14) 0.0056(13) -0.0216(15)
C34 0.098(2) 0.122(3) 0.0722(17) 0.0197(18) -0.0161(16) -0.013(2)
N1 0.0504(8) 0.0293(7) 0.0325(7) -0.0004(6) 0.0061(6) 0.0082(6)
N2 0.0784(17) 0.140(3) 0.0847(17) 0.0311(18) 0.0205(14) 0.0092(17)
N3 0.131(3) 0.109(2) 0.098(2) 0.0379(19) -0.0087(19) -0.0245(19)
O1 0.0319(5) 0.0279(5) 0.0376(6) 0.0000(4) 0.0037(5) -0.0054(5)
O2 0.0404(6) 0.0302(6) 0.0436(6) 0.0084(5) -0.0003(5) -0.0051(5)

loop_
_atom_type_symbol
_atom_type_description
_atom_type_scat_dispersion_real
_atom_type_scat_dispersion_imag
_atom_type_scat_source
C C 0.0181 0.0091 'International Tables Vol C Tables 4.2.6.8 and 6.1.1.4'
H H 0.0000 0.0000 'International Tables Vol C Tables 4.2.6.8 and 6.1.1.4'
N N 0.0311 0.0180 'International Tables Vol C Tables 4.2.6.8 and 6.1.1.4'
O O 0.0492 0.0322 'International Tables Vol C Tables 4.2.6.8 and 6.1.1.4'

loop_
_geom_angle_atom_site_label_1
_geom_angle_atom_site_label_2
_geom_angle_atom_site_label_3
_geom_angle
_geom_angle_site_symmetry_1
_geom_angle_site_symmetry_3
C20 C1 C2 111.73(11) . .
C20 C1 C10 113.62(12) . .
C2 C1 C10 112.65(11) . .
C20 C1 H1 106.0 . .
C2 C1 H1 106.0 . .
C10 C1 H1 106.0 . .
C3 C2 C7 116.23(13) . .
C3 C2 C1 123.79(13) . .
C7 C2 C1 119.98(12) . .
C2 C3 C4 122.04(14) . .
C2 C3 H3 119.0 . .
C4 C3 H3 119.0 . .
C3 C4 C5 121.38(14) . .
C3 C4 H4 119.3 . .
C5 C4 H4 119.3 . .
C4 C5 C6 116.56(14) . .
C4 C5 N1 121.81(14) . .
C6 C5 N1 121.60(14) . .
C7 C6 C5 121.05(14) . .
C7 C6 H6 119.5 . .
C5 C6 H6 119.5 . .
C6 C7 C2 122.73(13) . .
C6 C7 H7 118.6 . .
C2 C7 H7 118.6 . .
N1 C8 H8A 109.5 . .
N1 C8 H8B 109.5 . .
H8A C8 H8B 109.5 . .
N1 C8 H8C 109.5 . .
H8A C8 H8C 109.5 . .
H8B C8 H8C 109.5 . .
N1 C9 H9A 109.5 . .
N1 C9 H9B 109.5 . .
H9A C9 H9B 109.5 . .
N1 C9 H9C 109.5 . .
H9A C9 H9C 109.5 . .
H9B C9 H9C 109.5 . .
C11 C10 C1 112.86(11) . .
C11 C10 H10A 109.0 . .
C1 C10 H10A 109.0 . .
C11 C10 H10B 109.0 . .
C1 C10 H10B 109.0 . .
H10A C10 H10B 107.8 . .
C18 C11 C10 107.32(11) . .
C18 C11 C29 112.70(12) . .
C10 C11 C29 112.24(12) . .
C18 C11 C12 100.74(12) . .
C10 C11 C12 115.63(12) . .
C29 C11 C12 107.77(11) . .
O1 C12 C13 109.15(12) . .
O1 C12 C16 108.75(12) . .
C13 C12 C16 109.90(13) . .
O1 C12 C11 114.07(12) . .
C13 C12 C11 112.70(12) . .
C16 C12 C11 101.98(12) . .
C14 C13 C12 174.05(16) . .
C13 C14 C15 178.61(17) . .
C14 C15 H15A 109.5 . .
C14 C15 H15B 109.5 . .
H15A C15 H15B 109.5 . .
C14 C15 H15C 109.5 . .
H15A C15 H15C 109.5 . .
H15B C15 H15C 109.5 . .
C17 C16 C12 106.49(12) . .
C17 C16 H16A 110.4 . .
C12 C16 H16A 110.4 . .
C17 C16 H16B 110.4 . .
C12 C16 H16B 110.4 . .
H16A C16 H16B 108.6 . .
C16 C17 C18 104.40(12) . .
C16 C17 H17A 110.9 . .
C18 C17 H17A 110.9 . .
C16 C17 H17B 110.9 . .
C18 C17 H17B 110.9 . .
H17A C17 H17B 108.9 . .
C11 C18 C19 114.15(12) . .
C11 C18 C17 103.79(12) . .
C19 C18 C17 118.06(13) . .
C11 C18 H18 106.7 . .
C19 C18 H18 106.7 . .
C17 C18 H18 106.7 . .
C18 C19 C28 111.22(13) . .
C18 C19 C20 111.41(12) . .
C28 C19 C20 111.40(12) . .
C18 C19 H19 107.5 . .
C28 C19 H19 107.5 . .
C20 C19 H19 107.5 . .
C21 C20 C1 120.26(13) . .
C21 C20 C19 121.42(13) . .
C1 C20 C19 118.18(12) . .
C20 C21 C26 121.97(13) . .
C20 C21 C22A 124.7(3) . .
C26 C21 C22A 112.5(3) . .
C20 C21 C22 120.3(3) . .
C26 C21 C22 116.4(3) . .
C22A C21 C22 20.7(2) . .
C23 C22 C21 116.7(5) . .
C23 C22 H22A 108.1 . .
C21 C22 H22A 108.1 . .
C23 C22 H22B 108.1 . .
C21 C22 H22B 108.1 . .
H22A C22 H22B 107.3 . .
C22 C23 C24 121.2(3) . .
C22 C23 H23A 107.0 . .
C24 C23 H23A 107.0 . .
C22 C23 H23B 107.0 . .
C24 C23 H23B 107.0 . .
H23A C23 H23B 106.8 . .
C23A C22A C21 126.6(5) . .
C23A C22A H22C 105.7 . .
C21 C22A H22C 105.7 . .
C23A C22A H22D 105.7 . .
C21 C22A H22D 105.7 . .
H22C C22A H22D 106.1 . .
C22A C23A C24 118.1(4) . .
C22A C23A H23C 107.8 . .
C24 C23A H23C 107.8 . .
C22A C23A H23D 107.8 . .
C24 C23A H23D 107.8 . .
H23C C23A H23D 107.1 . .
O2 C24 C25 122.49(15) . .
O2 C24 C23 120.54(18) . .
C25 C24 C23 114.80(17) . .
O2 C24 C23A 121.30(18) . .
C25 C24 C23A 113.80(19) . .
C23 C24 C23A 31.04(16) . .
C26 C25 C24 123.73(14) . .
C26 C25 H25 118.1 . .
C24 C25 H25 118.1 . .
C25 C26 C21 121.74(14) . .
C25 C26 C27 120.14(14) . .
C21 C26 C27 118.09(13) . .
C26 C27 C28 111.45(13) . .
C26 C27 H27A 109.3 . .
C28 C27 H27A 109.3 . .
C26 C27 H27B 109.3 . .
C28 C27 H27B 109.3 . .
H27A C27 H27B 108.0 . .
C27 C28 C19 111.58(13) . .
C27 C28 H28A 109.3 . .
C19 C28 H28A 109.3 . .
C27 C28 H28B 109.3 . .
C19 C28 H28B 109.3 . .
H28A C28 H28B 108.0 . .
C11 C29 H29A 109.5 . .
C11 C29 H29B 109.5 . .
H29A C29 H29B 109.5 . .
C11 C29 H29C 109.5 . .
H29A C29 H29C 109.5 . .
H29B C29 H29C 109.5 . .
N2 C30 C32 179.4(3) . .
C30 C32 H32A 109.5 . .
C30 C32 H32B 109.5 . .
H32A C32 H32B 109.5 . .
C30 C32 H32C 109.5 . .
H32A C32 H32C 109.5 . .
H32B C32 H32C 109.5 . .
N3 C33 C34 178.2(3) . .
C33 C34 H34A 109.5 . .
C33 C34 H34B 109.5 . .
H34A C34 H34B 109.5 . .
C33 C34 H34C 109.5 . .
H34A C34 H34C 109.5 . .
H34B C34 H34C 109.5 . .
C5 N1 C9 116.38(14) . .
C5 N1 C8 116.67(14) . .
C9 N1 C8 113.10(15) . .
C12 O1 H1A 109.5 . .

loop_
_geom_bond_atom_site_label_1
_geom_bond_atom_site_label_2
_geom_bond_distance
_geom_bond_site_symmetry_2
C1 C20 1.529(2) .
C1 C2 1.540(2) .
C1 C10 1.548(2) .
C1 H1 0.9800 .
C2 C3 1.386(2) .
C2 C7 1.391(2) .
C3 C4 1.389(2) .
C3 H3 0.9300 .
C4 C5 1.399(2) .
C4 H4 0.9300 .
C5 C6 1.402(2) .
C5 N1 1.405(2) .
C6 C7 1.377(2) .
C6 H6 0.9300 .
C7 H7 0.9300 .
C8 N1 1.456(2) .
C8 H8A 0.9600 .
C8 H8B 0.9600 .
C8 H8C 0.9600 .
C9 N1 1.452(2) .
C9 H9A 0.9600 .
C9 H9B 0.9600 .
C9 H9C 0.9600 .
C10 C11 1.523(2) .
C10 H10A 0.9700 .
C10 H10B 0.9700 .
C11 C18 1.521(2) .
C11 C29 1.541(2) .
C11 C12 1.5566(19) .
C12 O1 1.4293(18) .
C12 C13 1.480(2) .
C12 C16 1.550(2) .
C13 C14 1.194(2) .
C14 C15 1.466(2) .
C15 H15A 0.9600 .
C15 H15B 0.9600 .
C15 H15C 0.9600 .
C16 C17 1.546(2) .
C16 H16A 0.9700 .
C16 H16B 0.9700 .
C17 C18 1.546(2) .
C17 H17A 0.9700 .
C17 H17B 0.9700 .
C18 C19 1.521(2) .
C18 H18 0.9800 .
C19 C28 1.523(2) .
C19 C20 1.5329(19) .
C19 H19 0.9800 .
C20 C21 1.352(2) .
C21 C26 1.466(2) .
C21 C22A 1.533(8) .
C21 C22 1.544(7) .
C22 C23 1.434(7) .
C22 H22A 0.9700 .
C22 H22B 0.9700 .
C23 C24 1.492(3) .
C23 H23A 0.9700 .
C23 H23B 0.9700 .
C22A C23A 1.260(8) .
C22A H22C 0.9700 .
C22A H22D 0.9700 .
C23A C24 1.566(4) .
C23A H23C 0.9700 .
C23A H23D 0.9700 .
C24 O2 1.233(2) .
C24 C25 1.437(2) .
C25 C26 1.355(2) .
C25 H25 0.9300 .
C26 C27 1.507(2) .
C27 C28 1.511(2) .
C27 H27A 0.9700 .
C27 H27B 0.9700 .
C28 H28A 0.9700 .
C28 H28B 0.9700 .
C29 H29A 0.9600 .
C29 H29B 0.9600 .
C29 H29C 0.9600 .
C30 N2 1.137(4) .
C30 C32 1.430(4) .
C32 H32A 0.9600 .
C32 H32B 0.9600 .
C32 H32C 0.9600 .
C33 N3 1.116(4) .
C33 C34 1.445(4) .
C34 H34A 0.9600 .
C34 H34B 0.9600 .
C34 H34C 0.9600 .
O1 H1A 0.8200 .

loop_
_geom_torsion_atom_site_label_1
_geom_torsion_atom_site_label_2
_geom_torsion_atom_site_label_3
_geom_torsion_atom_site_label_4
_geom_torsion
_geom_torsion_site_symmetry_1
_geom_torsion_site_symmetry_2
_geom_torsion_site_symmetry_3
_geom_torsion_site_symmetry_4
C20 C1 C2 C3 -3.6(2) . . . .
C10 C1 C2 C3 -132.94(15) . . . .
C20 C1 C2 C7 176.09(12) . . . .
C10 C1 C2 C7 46.77(18) . . . .
C7 C2 C3 C4 -1.3(2) . . . .
C1 C2 C3 C4 178.39(15) . . . .
C2 C3 C4 C5 1.1(3) . . . .
C3 C4 C5 C6 -0.3(2) . . . .
C3 C4 C5 N1 177.94(15) . . . .
C4 C5 C6 C7 -0.1(2) . . . .
N1 C5 C6 C7 -178.36(14) . . . .
C5 C6 C7 C2 -0.2(2) . . . .
C3 C2 C7 C6 0.9(2) . . . .
C1 C2 C7 C6 -178.82(13) . . . .
C20 C1 C10 C11 -46.17(16) . . . .
C2 C1 C10 C11 82.17(14) . . . .
C1 C10 C11 C18 58.94(15) . . . .
C1 C10 C11 C29 -65.41(15) . . . .
C1 C10 C11 C12 170.42(12) . . . .
C18 C11 C12 O1 -161.44(12) . . . .
C10 C11 C12 O1 83.28(15) . . . .
C29 C11 C12 O1 -43.19(16) . . . .
C18 C11 C12 C13 73.37(15) . . . .
C10 C11 C12 C13 -41.91(18) . . . .
C29 C11 C12 C13 -168.38(13) . . . .
C18 C11 C12 C16 -44.39(13) . . . .
C10 C11 C12 C16 -159.68(13) . . . .
C29 C11 C12 C16 73.85(14) . . . .
O1 C12 C13 C14 58.2(18) . . . .
C16 C12 C13 C14 -60.9(17) . . . .
C11 C12 C13 C14 -173.9(17) . . . .
C12 C13 C14 C15 -42(10) . . . .
O1 C12 C16 C17 147.41(12) . . . .
C13 C12 C16 C17 -93.17(14) . . . .
C11 C12 C16 C17 26.59(15) . . . .
C12 C16 C17 C18 1.15(16) . . . .
C10 C11 C18 C19 -62.82(15) . . . .
C29 C11 C18 C19 61.25(15) . . . .
C12 C11 C18 C19 175.83(12) . . . .
C10 C11 C18 C17 167.33(12) . . . .
C29 C11 C18 C17 -68.61(15) . . . .
C12 C11 C18 C17 45.98(14) . . . .
C16 C17 C18 C11 -29.40(15) . . . .
C16 C17 C18 C19 -156.85(13) . . . .
C11 C18 C19 C28 176.08(12) . . . .
C17 C18 C19 C28 -61.58(18) . . . .
C11 C18 C19 C20 51.15(16) . . . .
C17 C18 C19 C20 173.49(13) . . . .
C2 C1 C20 C21 81.69(16) . . . .
C10 C1 C20 C21 -149.50(13) . . . .
C2 C1 C20 C19 -94.12(15) . . . .
C10 C1 C20 C19 34.69(17) . . . .
C18 C19 C20 C21 147.79(14) . . . .
C28 C19 C20 C21 23.0(2) . . . .
C18 C19 C20 C1 -36.45(18) . . . .
C28 C19 C20 C1 -161.28(12) . . . .
C1 C20 C21 C26 -175.54(13) . . . .
C19 C20 C21 C26 0.1(2) . . . .
C1 C20 C21 C22A 15.1(4) . . . .
C19 C20 C21 C22A -169.2(4) . . . .
C1 C20 C21 C22 -8.9(4) . . . .
C19 C20 C21 C22 166.8(4) . . . .
C20 C21 C22 C23 -172.3(3) . . . .
C26 C21 C22 C23 -5.0(6) . . . .
C22A C21 C22 C23 78.9(11) . . . .
C21 C22 C23 C24 -15.4(7) . . . .
C20 C21 C22A C23A 173.2(4) . . . .
C26 C21 C22A C23A 3.0(7) . . . .
C22 C21 C22A C23A -102.4(15) . . . .
C21 C22A C23A C24 11.2(8) . . . .
C22 C23 C24 O2 -170.5(4) . . . .
C22 C23 C24 C25 25.8(5) . . . .
C22 C23 C24 C23A -69.6(5) . . . .
C22A C23A C24 O2 175.9(4) . . . .
C22A C23A C24 C25 -21.3(6) . . . .
C22A C23A C24 C23 77.7(5) . . . .
O2 C24 C25 C26 -179.25(15) . . . .
C23 C24 C25 C26 -15.9(4) . . . .
C23A C24 C25 C26 18.2(4) . . . .
C24 C25 C26 C21 -4.3(2) . . . .
C24 C25 C26 C27 173.38(15) . . . .
C20 C21 C26 C25 -177.70(15) . . . .
C22A C21 C26 C25 -7.2(4) . . . .
C22 C21 C26 C25 15.2(4) . . . .
C20 C21 C26 C27 4.5(2) . . . .
C22A C21 C26 C27 175.1(3) . . . .
C22 C21 C26 C27 -162.6(4) . . . .
C25 C26 C27 C28 150.00(15) . . . .
C21 C26 C27 C28 -32.2(2) . . . .
C26 C27 C28 C19 55.10(18) . . . .
C18 C19 C28 C27 -175.14(13) . . . .
C20 C19 C28 C27 -50.21(18) . . . .
C4 C5 N1 C9 164.21(19) . . . .
C6 C5 N1 C9 -17.6(2) . . . .
C4 C5 N1 C8 26.6(2) . . . .
C6 C5 N1 C8 -155.28(15) . . . .
